data_4317980
loop_
_publ_author_name
'John M. Rowland'
'Marilyn M. Olmstead'
'Pradip K. Mascharak'

_publ_section_title
;
 Unusual Reactivity of Methylene Group Adjacent to Pyridine-2-Carboxamido
 Moiety in Iron(III) and Cobalt(III) Complexes
;
_journal_name_full 'Inorganic Chemistry'
_journal_page_first 2754
_journal_page_last 2760
_journal_paper_doi 10.1021/ic011197e
_journal_volume 41
_journal_year 2002
_chemical_formula_sum 'C24 H20 Cl Co N6 O6'
_chemical_formula_weight 582.84
_chemical_name_common '[Co(pmp)2]ClO4'
_chemical_name_systematic
;

  ?

;
_space_group_IT_number 7
_symmetry_cell_setting monoclinic
_symmetry_space_group_name_Hall 'P -2yac'
_symmetry_space_group_name_H-M 'P 1 n 1'
_atom_sites_solution_hydrogens geom
_atom_sites_solution_primary direct
_atom_sites_solution_secondary difmap
_audit_creation_method SHELXL-97
_cell_angle_alpha 90.00
_cell_angle_beta 99.770(5)
_cell_angle_gamma 90.00
_cell_formula_units_Z 2
_cell_length_a 8.5758(11)
_cell_length_b 8.9060(12)
_cell_length_c 15.490(3)
_cell_measurement_reflns_used 620
_cell_measurement_temperature 91(2)
_cell_measurement_theta_max 29.0
_cell_measurement_theta_min 2.3
_cell_volume 1165.9(3)
_computing_cell_refinement 'Bruker SMART'
_computing_data_collection 'Bruker SMART'
_computing_data_reduction 'Bruker SAINT'
_computing_molecular_graphics 'SHELXTL v.5.1 (Sheldrick, 1994)'
_computing_publication_material 'SHELXTL v6.1 (Sheldrick, 2001)'
_computing_structure_refinement 'SHELXTL v6.1 (Sheldrick, 2001)'
_computing_structure_solution 'SHELXS-97 (Sheldrick, 1990)'
_diffrn_ambient_temperature 91(2)
_diffrn_detector_area_resol_mean 8.3
_diffrn_measured_fraction_theta_full 0.962
_diffrn_measured_fraction_theta_max 0.962
_diffrn_measurement_device_type 'Bruker SMART 1000'
_diffrn_measurement_method \w
_diffrn_radiation_monochromator graphite
_diffrn_radiation_source 'normal-focus sealed tube'
_diffrn_radiation_type MoK\a
_diffrn_radiation_wavelength 0.71073
_diffrn_reflns_av_R_equivalents 0.036
_diffrn_reflns_av_sigmaI/netI 0.054
_diffrn_reflns_limit_h_max 12
_diffrn_reflns_limit_h_min -12
_diffrn_reflns_limit_k_max 13
_diffrn_reflns_limit_k_min -13
_diffrn_reflns_limit_l_max 22
_diffrn_reflns_limit_l_min -22
_diffrn_reflns_number 15753
_diffrn_reflns_theta_full 31.50
_diffrn_reflns_theta_max 31.50
_diffrn_reflns_theta_min 2.29
_diffrn_standards_decay_% 0
_diffrn_standards_number 0
_exptl_absorpt_coefficient_mu 0.907
_exptl_absorpt_correction_T_max 0.9310
_exptl_absorpt_correction_T_min 0.9068
_exptl_absorpt_correction_type multi-scan
_exptl_absorpt_process_details 'SADABS 2.03 (Sheldrick, 2001)'
_exptl_crystal_colour red
_exptl_crystal_density_diffrn 1.660
_exptl_crystal_density_method 'not measured'
_exptl_crystal_description plate
_exptl_crystal_F_000 596
_exptl_crystal_size_max 0.11
_exptl_crystal_size_mid 0.10
_exptl_crystal_size_min 0.08
_refine_diff_density_max 1.024
_refine_diff_density_min -0.916
_refine_diff_density_rms 0.085
_refine_ls_abs_structure_details 'Flack H D (1983), Acta Cryst. A39, 876-881'
_refine_ls_abs_structure_Flack 0.171(13)
_refine_ls_extinction_method none
_refine_ls_goodness_of_fit_ref 1.036
_refine_ls_hydrogen_treatment constr
_refine_ls_matrix_type full
_refine_ls_number_parameters 369
_refine_ls_number_reflns 6998
_refine_ls_number_restraints 2
_refine_ls_restrained_S_all 1.035
_refine_ls_R_factor_all 0.0578
_refine_ls_R_factor_gt 0.0462
_refine_ls_shift/su_max 0.022
_refine_ls_shift/su_mean 0.001
_refine_ls_structure_factor_coef Fsqd
_refine_ls_weighting_details 'calc w=1/[\s^2^(Fo^2^)+(0.0589P)^2^+0.5994P] where P=(Fo^2^+2Fc^2^)/3'
_refine_ls_weighting_scheme calc
_refine_ls_wR_factor_gt 0.1092
_refine_ls_wR_factor_ref 0.1154
_reflns_number_gt 6091
_reflns_number_total 6998
_reflns_threshold_expression I>2\s(I)
_cod_data_source_file ic011197e_1.cif
_cod_data_source_block mn1252
_cod_original_sg_symbol_H-M 'P n'
_cod_database_code 4317980

loop_
_symmetry_equiv_pos_as_xyz
'x, y, z'
'x+1/2, -y, z+1/2'

loop_
_atom_site_label
_atom_site_type_symbol
_atom_site_fract_x
_atom_site_fract_y
_atom_site_fract_z
_atom_site_U_iso_or_equiv
_atom_site_adp_type
_atom_site_occupancy
_atom_site_symmetry_multiplicity
_atom_site_calc_flag
_atom_site_refinement_flags
_atom_site_disorder_assembly
_atom_site_disorder_group
Co1 Co 0.20348(3) 0.90280(4) 0.10750(2) 0.01483(8) Uani 1 1 d . . .
O1 O 0.3018(5) 1.0782(4) -0.1119(2) 0.0309(8) Uani 0.70 1 d P A 1
O2 O 0.3705(3) 0.8217(3) 0.35921(17) 0.0246(5) Uani 0.87 1 d P B 1
N1 N 0.2851(3) 1.1072(3) 0.11327(17) 0.0179(5) Uani 1 1 d . . .
N2 N 0.2032(3) 0.9261(3) -0.01321(19) 0.0189(5) Uani 1 1 d . A .
N3 N 0.1138(3) 0.7084(3) 0.07042(16) 0.0166(4) Uani 1 1 d . . .
N4 N 0.4157(3) 0.8195(3) 0.13505(17) 0.0178(5) Uani 1 1 d . . .
N5 N 0.2088(3) 0.8786(3) 0.22868(19) 0.0178(5) Uani 1 1 d . B .
N6 N -0.0052(3) 0.9844(3) 0.11071(17) 0.0170(5) Uani 1 1 d . . .
C1 C 0.3142(4) 1.1956(3) 0.1838(2) 0.0225(6) Uani 1 1 d . . .
H1 H 0.2968 1.1584 0.2389 0.027 Uiso 1 1 calc R . .
C2 C 0.3698(4) 1.3417(4) 0.1777(2) 0.0271(7) Uani 1 1 d . . .
H2 H 0.3899 1.4036 0.2283 0.033 Uiso 1 1 calc R . .
C3 C 0.3956(4) 1.3965(4) 0.0976(3) 0.0292(7) Uani 1 1 d . . .
H3 H 0.4337 1.4957 0.0925 0.035 Uiso 1 1 calc R . .
C4 C 0.3647(4) 1.3032(4) 0.0251(2) 0.0269(7) Uani 1 1 d . . .
H4 H 0.3822 1.3376 -0.0305 0.032 Uiso 1 1 calc R . .
C5 C 0.3083(4) 1.1600(3) 0.0342(2) 0.0208(6) Uani 1 1 d . A .
C6 C 0.2667(4) 1.0539(4) -0.0418(2) 0.0254(6) Uani 1 1 d . . .
H6A H 0.1923 1.1004 -0.0872 0.030 Uiso 0.30 1 d P C 2
H6B H 0.3603 1.0295 -0.0657 0.030 Uiso 0.30 1 d P D 2
C7 C 0.1442(5) 0.8104(4) -0.0704(2) 0.0280(7) Uani 1 1 d . . .
H7A H 0.2293 0.7722 -0.1018 0.034 Uiso 0.70 1 d P E 1
H7B H 0.0563 0.8468 -0.1153 0.034 Uiso 0.70 1 d P F 1
O1B O 0.0950(9) 0.8242(8) -0.1506(5) 0.0222(15) Uiso 0.30 1 d P A 2
C8 C 0.0891(4) 0.6869(3) -0.0172(2) 0.0230(6) Uani 1 1 d . A .
C9 C 0.0160(5) 0.5571(4) -0.0538(2) 0.0306(7) Uani 1 1 d . . .
H9 H -0.0004 0.5428 -0.1154 0.037 Uiso 1 1 calc R A .
C10 C -0.0328(4) 0.4486(4) -0.0002(3) 0.0294(7) Uani 1 1 d . A .
H10 H -0.0842 0.3601 -0.0248 0.035 Uiso 1 1 calc R . .
C11 C -0.0064(4) 0.4702(3) 0.0882(2) 0.0234(6) Uani 1 1 d . . .
H11 H -0.0383 0.3967 0.1261 0.028 Uiso 1 1 calc R A .
C12 C 0.0682(3) 0.6017(3) 0.1222(2) 0.0191(5) Uani 1 1 d . A .
H12 H 0.0875 0.6163 0.1839 0.023 Uiso 1 1 calc R . .
C13 C 0.5154(4) 0.7886(3) 0.0790(2) 0.0207(6) Uani 1 1 d . . .
H13 H 0.4859 0.8137 0.0188 0.025 Uiso 1 1 calc R . .
C14 C 0.6606(4) 0.7206(4) 0.1076(2) 0.0262(7) Uani 1 1 d . . .
H14 H 0.7300 0.7002 0.0673 0.031 Uiso 1 1 calc R . .
C15 C 0.7038(4) 0.6828(4) 0.1945(3) 0.0281(7) Uani 1 1 d . . .
H15 H 0.8015 0.6336 0.2144 0.034 Uiso 1 1 calc R . .
C16 C 0.6021(4) 0.7177(4) 0.2530(2) 0.0248(6) Uani 1 1 d . . .
H16 H 0.6304 0.6949 0.3136 0.030 Uiso 1 1 calc R . .
C17 C 0.4588(3) 0.7863(3) 0.2209(2) 0.0185(5) Uani 1 1 d . B .
C18 C 0.3409(4) 0.8292(3) 0.2788(2) 0.0207(6) Uani 1 1 d . . .
H18A H 0.3176 0.7437 0.3121 0.025 Uiso 0.13 1 d P G 2
H18B H 0.3846 0.9065 0.3189 0.025 Uiso 0.13 1 d P H 2
C19 C 0.0754(4) 0.9307(3) 0.2661(2) 0.0210(6) Uani 1 1 d . . .
H19A H 0.1092 1.0081 0.3117 0.025 Uiso 0.87 1 d P I 1
H19B H 0.0273 0.8459 0.2945 0.025 Uiso 0.87 1 d P J 1
O2B O 0.059(3) 0.908(3) 0.3394(19) 0.053(6) Uiso 0.13 1 d P B 2
C20 C -0.0428(4) 0.9945(3) 0.1919(2) 0.0185(5) Uani 1 1 d . B .
C21 C -0.1815(4) 1.0632(3) 0.2048(2) 0.0238(6) Uani 1 1 d . . .
H21 H -0.2068 1.0702 0.2620 0.029 Uiso 1 1 calc R B .
C22 C -0.2834(4) 1.1217(4) 0.1340(2) 0.0249(7) Uani 1 1 d . B .
H22 H -0.3779 1.1711 0.1422 0.030 Uiso 1 1 calc R . .
C23 C -0.2454(4) 1.1070(4) 0.0503(2) 0.0239(6) Uani 1 1 d . . .
H23 H -0.3151 1.1431 0.0003 0.029 Uiso 1 1 calc R B .
C24 C -0.1034(3) 1.0386(3) 0.0418(2) 0.0200(6) Uani 1 1 d . B .
H24 H -0.0753 1.0301 -0.0148 0.024 Uiso 1 1 calc R . .
Cl1 Cl 0.06040(15) 0.40337(12) 0.35524(7) 0.0470(3) Uani 1 1 d . . .
O3A O 0.1589(10) 0.5199(9) 0.3295(4) 0.094(3) Uani 0.721(9) 1 d P K 1
O4A O 0.1696(8) 0.2721(6) 0.3800(4) 0.0635(18) Uani 0.721(9) 1 d P K 1
O5A O -0.0074(11) 0.4303(6) 0.4255(4) 0.081(3) Uani 0.721(9) 1 d P K 1
O6A O -0.0522(13) 0.3634(9) 0.2804(5) 0.116(4) Uani 0.721(9) 1 d P K 1
O3B O 0.0929(14) 0.4917(14) 0.4405(8) 0.043(3) Uiso 0.279(9) 1 d P K 2
O4B O -0.096(2) 0.440(2) 0.3250(13) 0.076(5) Uiso 0.279(9) 1 d P K 2
O5B O 0.1564(19) 0.433(2) 0.3036(11) 0.063(4) Uiso 0.279(9) 1 d P K 2
O6B O 0.054(2) 0.2445(18) 0.3791(11) 0.072(5) Uiso 0.279(9) 1 d P K 2

loop_
_atom_site_aniso_label
_atom_site_aniso_U_11
_atom_site_aniso_U_22
_atom_site_aniso_U_33
_atom_site_aniso_U_23
_atom_site_aniso_U_13
_atom_site_aniso_U_12
Co1 0.01606(15) 0.01571(15) 0.01351(16) 0.00040(16) 0.00475(12) 0.00018(16)
O1 0.040(2) 0.0332(18) 0.0218(17) 0.0038(13) 0.0122(15) 0.0017(15)
O2 0.0269(13) 0.0299(13) 0.0145(12) 0.0013(10) -0.0033(10) -0.0017(11)
N1 0.0164(11) 0.0163(11) 0.0209(12) 0.0008(9) 0.0028(9) 0.0014(9)
N2 0.0221(13) 0.0208(12) 0.0150(12) 0.0024(10) 0.0060(10) 0.0014(10)
N3 0.0167(11) 0.0199(11) 0.0135(11) 0.0001(8) 0.0030(9) -0.0004(9)
N4 0.0181(11) 0.0156(10) 0.0200(12) -0.0009(9) 0.0038(9) -0.0007(8)
N5 0.0199(13) 0.0192(11) 0.0152(12) -0.0007(9) 0.0054(10) -0.0006(10)
N6 0.0171(11) 0.0196(11) 0.0153(11) 0.0003(9) 0.0061(9) -0.0007(9)
C1 0.0216(14) 0.0217(14) 0.0239(15) -0.0010(11) 0.0027(12) 0.0022(11)
C2 0.0228(15) 0.0209(14) 0.0355(19) -0.0045(12) -0.0014(13) 0.0002(12)
C3 0.0244(15) 0.0187(14) 0.043(2) 0.0036(14) 0.0026(14) -0.0016(12)
C4 0.0245(15) 0.0223(14) 0.0345(18) 0.0082(12) 0.0069(13) -0.0007(12)
C5 0.0182(13) 0.0216(13) 0.0250(15) 0.0015(11) 0.0105(11) 0.0002(10)
C6 0.0275(16) 0.0246(14) 0.0272(17) 0.0007(12) 0.0137(13) -0.0043(11)
C7 0.045(2) 0.0249(15) 0.0148(15) 0.0006(11) 0.0057(14) -0.0062(14)
C8 0.0259(15) 0.0227(14) 0.0203(15) -0.0038(11) 0.0035(12) -0.0043(11)
C9 0.043(2) 0.0238(15) 0.0232(16) -0.0064(12) -0.0001(15) -0.0053(13)
C10 0.0321(18) 0.0190(14) 0.0362(19) -0.0054(13) 0.0031(15) -0.0049(12)
C11 0.0202(14) 0.0207(15) 0.0310(17) 0.0029(12) 0.0088(13) -0.0008(11)
C12 0.0187(13) 0.0205(13) 0.0187(13) 0.0019(10) 0.0051(11) 0.0030(11)
C13 0.0209(14) 0.0190(13) 0.0229(15) -0.0033(11) 0.0058(12) -0.0005(10)
C14 0.0214(15) 0.0236(14) 0.0357(18) -0.0033(13) 0.0110(15) 0.0005(10)
C15 0.0185(14) 0.0248(15) 0.0396(19) -0.0037(13) 0.0010(13) 0.0003(11)
C16 0.0182(14) 0.0248(14) 0.0292(17) 0.0000(12) -0.0022(12) -0.0023(11)
C17 0.0188(13) 0.0174(12) 0.0183(13) -0.0014(10) 0.0005(11) -0.0037(10)
C18 0.0236(15) 0.0195(13) 0.0189(14) 0.0004(10) 0.0030(12) -0.0023(11)
C19 0.0246(14) 0.0250(14) 0.0144(13) 0.0008(10) 0.0065(11) 0.0020(11)
C20 0.0205(13) 0.0197(12) 0.0171(13) 0.0029(10) 0.0082(11) -0.0008(10)
C21 0.0270(15) 0.0204(13) 0.0275(16) 0.0019(11) 0.0146(13) 0.0041(11)
C22 0.0202(14) 0.0250(15) 0.0319(18) 0.0046(11) 0.0117(15) 0.0031(11)
C23 0.0214(14) 0.0250(14) 0.0260(16) 0.0069(12) 0.0059(12) 0.0014(11)
C24 0.0178(13) 0.0213(13) 0.0216(15) 0.0028(11) 0.0051(11) -0.0001(10)
Cl1 0.0721(7) 0.0405(5) 0.0291(5) -0.0004(4) 0.0107(5) -0.0140(5)
O3A 0.143(6) 0.083(5) 0.043(3) 0.027(3) -0.021(3) -0.073(4)
O4A 0.092(5) 0.045(3) 0.056(3) 0.000(2) 0.020(3) 0.019(3)
O5A 0.142(8) 0.056(3) 0.062(4) 0.002(3) 0.065(4) 0.025(4)
O6A 0.191(9) 0.086(5) 0.048(4) 0.025(3) -0.046(5) -0.074(6)

loop_
_atom_type_symbol
_atom_type_description
_atom_type_scat_dispersion_real
_atom_type_scat_dispersion_imag
_atom_type_scat_source
C C 0.0033 0.0016 'International Tables Vol C Tables 4.2.6.8 and 6.1.1.4'
H H 0.0000 0.0000 'International Tables Vol C Tables 4.2.6.8 and 6.1.1.4'
N N 0.0061 0.0033 'International Tables Vol C Tables 4.2.6.8 and 6.1.1.4'
O O 0.0106 0.0060 'International Tables Vol C Tables 4.2.6.8 and 6.1.1.4'
Cl Cl 0.1484 0.1585 'International Tables Vol C Tables 4.2.6.8 and 6.1.1.4'
Co Co 0.3494 0.9721 'International Tables Vol C Tables 4.2.6.8 and 6.1.1.4'

loop_
_geom_angle_atom_site_label_1
_geom_angle_atom_site_label_2
_geom_angle_atom_site_label_3
_geom_angle
_geom_angle_site_symmetry_1
_geom_angle_site_symmetry_3
_geom_angle_publ_flag
N2 Co1 N5 178.67(15) . . ?
N2 Co1 N6 97.98(11) . . ?
N5 Co1 N6 83.32(12) . . ?
N2 Co1 N3 82.58(11) . . ?
N5 Co1 N3 97.71(11) . . ?
N6 Co1 N3 91.18(10) . . ?
N2 Co1 N4 95.93(11) . . ?
N5 Co1 N4 82.77(12) . . ?
N6 Co1 N4 166.03(11) . . ?
N3 Co1 N4 91.95(10) . . ?
N2 Co1 N1 83.24(11) . . ?
N5 Co1 N1 96.52(11) . . ?
N6 Co1 N1 88.54(10) . . ?
N3 Co1 N1 165.63(10) . . ?
N4 Co1 N1 91.77(10) . . ?
C1 N1 C5 119.9(3) . . ?
C1 N1 Co1 127.2(2) . . ?
C5 N1 Co1 112.9(2) . . ?
C6 N2 C7 122.0(3) . . ?
C6 N2 Co1 118.7(2) . . ?
C7 N2 Co1 119.2(2) . . ?
C12 N3 C8 119.2(3) . . ?
C12 N3 Co1 126.5(2) . . ?
C8 N3 Co1 114.2(2) . . ?
C13 N4 C17 119.5(3) . . ?
C13 N4 Co1 127.6(2) . . ?
C17 N4 Co1 112.9(2) . . ?
C18 N5 C19 121.6(3) . . ?
C18 N5 Co1 119.5(2) . . ?
C19 N5 Co1 118.5(2) . . ?
C24 N6 C20 120.2(3) . . ?
C24 N6 Co1 125.1(2) . . ?
C20 N6 Co1 114.5(2) . . ?
N1 C1 C2 120.9(3) . . ?
C3 C2 C1 119.9(3) . . ?
C2 C3 C4 118.5(3) . . ?
C5 C4 C3 119.6(3) . . ?
N1 C5 C4 121.3(3) . . ?
N1 C5 C6 115.9(3) . . ?
C4 C5 C6 122.8(3) . . ?
O1 C6 N2 128.4(4) . . ?
O1 C6 C5 122.3(3) . . ?
N2 C6 C5 108.9(3) . . ?
O1B C7 N2 125.7(4) . . ?
O1B C7 C8 122.4(4) . . ?
N2 C7 C8 107.8(3) . . ?
N3 C8 C9 120.7(3) . . ?
N3 C8 C7 116.0(3) . . ?
C9 C8 C7 123.3(3) . . ?
C10 C9 C8 119.9(3) . . ?
C11 C10 C9 119.2(3) . . ?
C10 C11 C12 119.1(3) . . ?
N3 C12 C11 122.0(3) . . ?
N4 C13 C14 121.1(3) . . ?
C15 C14 C13 119.8(3) . . ?
C14 C15 C16 119.2(3) . . ?
C17 C16 C15 118.6(3) . . ?
N4 C17 C16 121.8(3) . . ?
N4 C17 C18 115.5(3) . . ?
C16 C17 C18 122.7(3) . . ?
O2 C18 N5 128.0(3) . . ?
O2 C18 C17 123.0(3) . . ?
N5 C18 C17 109.0(3) . . ?
O2B C19 N5 124.0(14) . . ?
O2B C19 C20 128.5(14) . . ?
N5 C19 C20 106.9(3) . . ?
N6 C20 C21 120.7(3) . . ?
N6 C20 C19 116.6(3) . . ?
C21 C20 C19 122.7(3) . . ?
C20 C21 C22 119.7(3) . . ?
C21 C22 C23 119.1(3) . . ?
C24 C23 C22 118.4(3) . . ?
N6 C24 C23 121.8(3) . . ?
O5B Cl1 O4B 115.6(10) . . ?
O5A Cl1 O6A 112.3(6) . . ?
O5A Cl1 O3A 116.9(5) . . ?
O4B Cl1 O3A 108.4(8) . . ?
O6A Cl1 O3A 107.7(4) . . ?
O5B Cl1 O6B 114.7(10) . . ?
O4B Cl1 O6B 103.7(10) . . ?
O5A Cl1 O4A 105.6(4) . . ?
O6A Cl1 O4A 108.7(5) . . ?
O3A Cl1 O4A 105.2(4) . . ?
O5B Cl1 O3B 113.3(9) . . ?
O4B Cl1 O3B 101.3(10) . . ?
O6B Cl1 O3B 106.8(8) . . ?

loop_
_geom_bond_atom_site_label_1
_geom_bond_atom_site_label_2
_geom_bond_distance
_geom_bond_site_symmetry_2
_geom_bond_publ_flag
Co1 N2 1.881(3) . ?
Co1 N5 1.882(3) . ?
Co1 N6 1.940(2) . ?
Co1 N3 1.941(2) . ?
Co1 N4 1.945(3) . ?
Co1 N1 1.947(2) . ?
O1 C6 1.195(5) . ?
O2 C18 1.230(4) . ?
N1 C1 1.335(4) . ?
N1 C5 1.358(4) . ?
N2 C6 1.367(4) . ?
N2 C7 1.397(4) . ?
N3 C12 1.344(4) . ?
N3 C8 1.351(4) . ?
N4 C13 1.346(4) . ?
N4 C17 1.351(4) . ?
N5 C18 1.335(4) . ?
N5 C19 1.445(4) . ?
N6 C24 1.333(4) . ?
N6 C20 1.354(4) . ?
C1 C2 1.395(4) . ?
C2 C3 1.385(5) . ?
C3 C4 1.386(5) . ?
C4 C5 1.379(4) . ?
C5 C6 1.504(5) . ?
C7 O1B 1.248(9) . ?
C7 C8 1.499(4) . ?
C8 C9 1.390(4) . ?
C9 C10 1.384(5) . ?
C10 C11 1.364(5) . ?
C11 C12 1.394(4) . ?
C13 C14 1.388(4) . ?
C14 C15 1.376(5) . ?
C15 C16 1.395(5) . ?
C16 C17 1.387(4) . ?
C17 C18 1.509(4) . ?
C19 O2B 1.18(3) . ?
C19 C20 1.509(4) . ?
C20 C21 1.382(4) . ?
C21 C22 1.383(5) . ?
C22 C23 1.395(5) . ?
C23 C24 1.388(4) . ?
Cl1 O5B 1.269(16) . ?
Cl1 O5A 1.340(5) . ?
Cl1 O4B 1.383(17) . ?
Cl1 O6A 1.423(6) . ?
Cl1 O3A 1.437(5) . ?
Cl1 O6B 1.466(16) . ?
Cl1 O4A 1.506(5) . ?
Cl1 O3B 1.522(12) . ?
